data_4020561
loop_
_publ_author_name
'Jonathan P. May'
'Pierre Fournier'
'Jonathan Pellicelli'
'Brian O. Patrick'
'David M. Perrin'

_publ_section_title
;
 High Yielding Synthesis of 3a-Hydroxypyrrolo[2,3-b]indoline
 Dipeptide Methyl Esters: Synthons for Expedient
 Introduction of the Hydroxypyrroloindoline Moiety into Larger
 Peptide-Based Natural Products and
 for the Creation of Tryptathionine Bridges.
;
_journal_name_full 'Journal of Organic Chemistry'
_journal_page_first 8424
_journal_page_last 8430
_journal_paper_doi 10.1021/jo051105t
_journal_volume 70
_journal_year 2005
_chemical_formula_sum 'C36 H35 N3 O4'
_chemical_formula_weight 573.67
_space_group_IT_number 19
_symmetry_cell_setting orthorhombic
_symmetry_space_group_name_Hall 'P 2ac 2ab'
_symmetry_space_group_name_H-M 'P 21 21 21'
_cell_angle_alpha 90.00
_cell_angle_beta 90.00
_cell_angle_gamma 90.00
_cell_formula_units_Z 4
_cell_length_a 10.2750(6)
_cell_length_b 16.3610(10)
_cell_length_c 17.4740(10)
_cell_measurement_temperature 173(2)
_cell_volume 2937.5(3)
_diffrn_ambient_temperature 173(2)
_exptl_crystal_density_diffrn 1.297
_cod_database_code 4020561

loop_
_symmetry_equiv_pos_as_xyz
'x, y, z'
'-x+1/2, -y, z+1/2'
'x+1/2, -y+1/2, -z'
'-x, y+1/2, -z+1/2'

loop_
_atom_site_label
_atom_site_type_symbol
_atom_site_fract_x
_atom_site_fract_y
_atom_site_fract_z
_atom_site_U_iso_or_equiv
_atom_site_adp_type
_atom_site_occupancy
_atom_site_symmetry_multiplicity
_atom_site_calc_flag
_atom_site_refinement_flags
_atom_site_disorder_assembly
_atom_site_disorder_group
C2 C 0.49247(14) 0.17597(9) 0.70009(8) 0.0187(3) Uani 1 1 d . . .
H2 H 0.4166 0.2123 0.7114 0.022 Uiso 1 1 calc R . .
C3 C 0.60942(14) 0.22630(9) 0.67267(8) 0.0221(3) Uani 1 1 d . . .
H3A H 0.6082 0.2818 0.6953 0.027 Uiso 1 1 calc R . .
H3B H 0.6098 0.2311 0.6162 0.027 Uiso 1 1 calc R . .
C3A C 0.72833(15) 0.17758(9) 0.70086(8) 0.0223(3) Uani 1 1 d . . .
C4 C 0.93650(15) 0.26814(9) 0.68320(10) 0.0292(4) Uani 1 1 d . . .
H4 H 0.9344 0.2665 0.6289 0.035 Uiso 1 1 calc R . .
C4A C 0.84207(14) 0.22883(9) 0.72553(9) 0.0233(3) Uani 1 1 d . . .
C5 C 1.03438(15) 0.31006(10) 0.72100(11) 0.0336(4) Uani 1 1 d . . .
H5 H 1.0994 0.3378 0.6923 0.040 Uiso 1 1 calc R . .
C6 C 1.03830(16) 0.31197(10) 0.80032(11) 0.0330(4) Uani 1 1 d . . .
H6 H 1.1079 0.3393 0.8253 0.040 Uiso 1 1 calc R . .
C7 C 0.94171(15) 0.27440(10) 0.84395(10) 0.0296(4) Uani 1 1 d . . .
H7 H 0.9435 0.2765 0.8983 0.035 Uiso 1 1 calc R . .
C7A C 0.84291(14) 0.23379(9) 0.80546(9) 0.0228(3) Uani 1 1 d . . .
C8A C 0.67933(14) 0.14029(9) 0.77695(8) 0.0202(3) Uani 1 1 d . . .
H8A H 0.7150 0.0839 0.7836 0.024 Uiso 1 1 calc R . .
C9 C 0.44816(14) 0.11151(8) 0.83022(8) 0.0180(3) Uani 1 1 d . . .
C10 C 0.32737(14) 0.07092(9) 0.79121(8) 0.0197(3) Uani 1 1 d . . .
C11 C 0.31935(16) -0.01232(10) 0.77566(10) 0.0300(4) Uani 1 1 d . . .
H11 H 0.3870 -0.0475 0.7926 0.036 Uiso 1 1 calc R . .
C12 C 0.21490(18) -0.04491(10) 0.73597(11) 0.0392(4) Uani 1 1 d . . .
H12 H 0.2119 -0.1020 0.7260 0.047 Uiso 1 1 calc R . .
C13 C 0.11537(17) 0.00453(10) 0.71083(10) 0.0351(4) Uani 1 1 d . . .
H13 H 0.0449 -0.0178 0.6825 0.042 Uiso 1 1 calc R . .
C14 C 0.11942(15) 0.08679(10) 0.72724(9) 0.0293(4) Uani 1 1 d . . .
H14 H 0.0503 0.1214 0.7113 0.035 Uiso 1 1 calc R . .
C15 C 0.22398(14) 0.11916(9) 0.76695(9) 0.0238(3) Uani 1 1 d . . .
H15 H 0.2251 0.1760 0.7779 0.029 Uiso 1 1 calc R . .
C16 C 0.39746(14) 0.18564(9) 0.87726(8) 0.0210(3) Uani 1 1 d . . .
C17 C 0.29274(15) 0.17494(10) 0.92763(9) 0.0270(3) Uani 1 1 d . . .
H17 H 0.2565 0.1220 0.9344 0.032 Uiso 1 1 calc R . .
C18 C 0.24165(17) 0.24034(11) 0.96747(9) 0.0340(4) Uani 1 1 d . . .
H18 H 0.1708 0.2322 1.0016 0.041 Uiso 1 1 calc R . .
C19 C 0.29324(17) 0.31757(11) 0.95785(10) 0.0365(4) Uani 1 1 d . . .
H19 H 0.2576 0.3625 0.9851 0.044 Uiso 1 1 calc R . .
C20 C 0.39659(18) 0.32957(10) 0.90862(10) 0.0334(4) Uani 1 1 d . . .
H20 H 0.4323 0.3827 0.9021 0.040 Uiso 1 1 calc R . .
C21 C 0.44840(16) 0.26329(9) 0.86840(9) 0.0249(3) Uani 1 1 d . . .
H21 H 0.5195 0.2717 0.8345 0.030 Uiso 1 1 calc R . .
C22 C 0.52022(14) 0.04938(9) 0.88162(8) 0.0196(3) Uani 1 1 d . . .
C23 C 0.52279(15) 0.05486(9) 0.96119(9) 0.0240(3) Uani 1 1 d . . .
H23 H 0.4814 0.0996 0.9859 0.029 Uiso 1 1 calc R . .
C24 C 0.58539(16) -0.00453(10) 1.00473(9) 0.0300(4) Uani 1 1 d . . .
H24 H 0.5858 0.0001 1.0589 0.036 Uiso 1 1 calc R . .
C25 C 0.64664(16) -0.06972(10) 0.97062(10) 0.0315(4) Uani 1 1 d . . .
H25 H 0.6879 -0.1105 1.0008 0.038 Uiso 1 1 calc R . .
C26 C 0.64719(16) -0.07504(10) 0.89154(10) 0.0292(4) Uani 1 1 d . . .
H26 H 0.6901 -0.1194 0.8672 0.035 Uiso 1 1 calc R . .
C27 C 0.58566(14) -0.01622(9) 0.84779(9) 0.0226(3) Uani 1 1 d . . .
H27 H 0.5879 -0.0205 0.7936 0.027 Uiso 1 1 calc R . .
C28 C 0.45674(15) 0.11240(8) 0.63841(8) 0.0210(3) Uani 1 1 d . . .
C30 C 0.33039(15) 0.07369(9) 0.52712(9) 0.0242(3) Uani 1 1 d . . .
H30 H 0.2961 0.0211 0.5481 0.029 Uiso 1 1 calc R . .
C31 C 0.22404(16) 0.11817(11) 0.48104(10) 0.0322(4) Uani 1 1 d . . .
H31A H 0.2625 0.1489 0.4378 0.039 Uiso 1 1 calc R . .
H31B H 0.1595 0.0788 0.4607 0.039 Uiso 1 1 calc R . .
C32 C 0.16156(17) 0.17572(11) 0.53812(10) 0.0374(4) Uani 1 1 d . . .
H32A H 0.0954 0.1471 0.5694 0.045 Uiso 1 1 calc R . .
H32B H 0.1202 0.2227 0.5120 0.045 Uiso 1 1 calc R . .
C33 C 0.27731(17) 0.20349(10) 0.58748(9) 0.0286(3) Uani 1 1 d . . .
H33A H 0.3231 0.2503 0.5637 0.034 Uiso 1 1 calc R . .
H33B H 0.2486 0.2191 0.6396 0.034 Uiso 1 1 calc R . .
C34 C 0.44891(15) 0.05828(9) 0.47787(8) 0.0238(3) Uani 1 1 d . . .
C35 C 0.54872(19) -0.03824(12) 0.39768(12) 0.0417(5) Uani 1 1 d . . .
H35A H 0.5449 -0.0016 0.3534 0.063 Uiso 1 1 calc R . .
H35B H 0.5382 -0.0949 0.3806 0.063 Uiso 1 1 calc R . .
H35C H 0.6330 -0.0321 0.4233 0.063 Uiso 1 1 calc R . .
N1 N 0.53946(11) 0.13731(7) 0.76958(7) 0.0189(2) Uani 1 1 d . . .
N8 N 0.73320(13) 0.19529(8) 0.83612(8) 0.0248(3) Uani 1 1 d . . .
N29 N 0.36071(13) 0.13041(7) 0.58945(7) 0.0231(3) Uani 1 1 d . . .
O3A O 0.76888(12) 0.11722(7) 0.64735(7) 0.0312(3) Uani 1 1 d . . .
O28 O 0.51990(11) 0.04855(6) 0.63171(6) 0.0274(3) Uani 1 1 d . . .
O34 O 0.52954(11) 0.10840(7) 0.46232(6) 0.0306(3) Uani 1 1 d . . .
O35 O 0.44542(11) -0.01774(7) 0.45052(7) 0.0322(3) Uani 1 1 d . . .
H8 H 0.7418(19) 0.1741(11) 0.8805(11) 0.035(5) Uiso 1 1 d . . .
H3O H 0.701(2) 0.0870(11) 0.6387(11) 0.034(5) Uiso 1 1 d . . .

loop_
_atom_site_aniso_label
_atom_site_aniso_U_11
_atom_site_aniso_U_22
_atom_site_aniso_U_33
_atom_site_aniso_U_23
_atom_site_aniso_U_13
_atom_site_aniso_U_12
C2 0.0227(7) 0.0178(7) 0.0157(6) 0.0015(6) -0.0001(6) 0.0008(6)
C3 0.0262(7) 0.0213(7) 0.0189(7) 0.0029(6) 0.0002(6) -0.0012(6)
C3A 0.0249(7) 0.0225(7) 0.0195(7) 0.0005(6) 0.0059(6) 0.0019(6)
C4 0.0249(8) 0.0291(8) 0.0337(9) 0.0078(7) 0.0066(7) 0.0051(7)
C4A 0.0200(7) 0.0216(7) 0.0283(8) 0.0050(6) 0.0017(6) 0.0040(6)
C5 0.0214(7) 0.0273(8) 0.0521(11) 0.0113(8) 0.0065(8) 0.0003(7)
C6 0.0204(7) 0.0259(8) 0.0529(11) 0.0037(8) -0.0060(8) -0.0003(7)
C7 0.0246(8) 0.0291(8) 0.0350(9) 0.0018(7) -0.0058(7) 0.0019(7)
C7A 0.0183(7) 0.0220(7) 0.0281(8) 0.0047(6) 0.0002(6) 0.0041(6)
C8A 0.0209(7) 0.0194(7) 0.0202(7) 0.0029(6) 0.0025(6) 0.0024(6)
C9 0.0201(7) 0.0180(6) 0.0160(6) 0.0010(5) 0.0007(6) 0.0012(6)
C10 0.0207(7) 0.0223(7) 0.0162(7) 0.0025(6) 0.0011(6) -0.0010(6)
C11 0.0303(8) 0.0229(7) 0.0369(9) 0.0027(7) -0.0087(7) -0.0017(7)
C12 0.0432(10) 0.0244(8) 0.0500(11) 0.0005(8) -0.0161(9) -0.0068(7)
C13 0.0320(8) 0.0369(9) 0.0364(10) 0.0067(8) -0.0127(8) -0.0132(8)
C14 0.0218(7) 0.0353(8) 0.0308(8) 0.0096(7) -0.0049(7) 0.0000(7)
C15 0.0237(7) 0.0248(8) 0.0228(7) 0.0020(6) 0.0016(6) 0.0012(6)
C16 0.0205(7) 0.0237(7) 0.0188(7) -0.0022(6) -0.0022(6) 0.0047(6)
C17 0.0252(8) 0.0332(8) 0.0227(8) -0.0036(7) 0.0002(6) 0.0019(7)
C18 0.0292(9) 0.0523(11) 0.0207(8) -0.0075(8) 0.0007(7) 0.0083(8)
C19 0.0397(10) 0.0396(10) 0.0302(9) -0.0147(8) -0.0054(8) 0.0169(8)
C20 0.0400(10) 0.0257(8) 0.0346(9) -0.0074(7) -0.0102(8) 0.0061(8)
C21 0.0268(8) 0.0220(7) 0.0260(8) -0.0036(6) -0.0022(7) 0.0022(6)
C22 0.0185(6) 0.0193(7) 0.0211(7) 0.0031(6) -0.0012(6) -0.0027(6)
C23 0.0243(7) 0.0269(8) 0.0207(7) 0.0019(6) -0.0015(6) -0.0053(6)
C24 0.0314(9) 0.0384(9) 0.0203(8) 0.0090(7) -0.0052(7) -0.0071(7)
C25 0.0279(8) 0.0314(8) 0.0351(9) 0.0160(7) -0.0076(7) -0.0018(7)
C26 0.0262(8) 0.0240(8) 0.0374(9) 0.0074(7) 0.0019(7) 0.0032(7)
C27 0.0250(7) 0.0203(7) 0.0224(7) 0.0028(6) 0.0015(6) -0.0009(6)
C28 0.0270(7) 0.0190(7) 0.0169(7) 0.0019(5) 0.0033(6) -0.0025(6)
C30 0.0278(8) 0.0234(7) 0.0214(7) -0.0028(6) -0.0007(6) -0.0060(6)
C31 0.0239(7) 0.0431(10) 0.0297(8) -0.0038(8) -0.0044(7) -0.0008(7)
C32 0.0344(9) 0.0465(10) 0.0311(9) 0.0005(8) -0.0056(8) 0.0054(8)
C33 0.0365(9) 0.0247(8) 0.0248(8) -0.0005(6) -0.0041(7) 0.0080(7)
C34 0.0278(8) 0.0261(8) 0.0174(7) -0.0009(6) -0.0068(6) -0.0002(7)
C35 0.0405(10) 0.0424(11) 0.0423(10) -0.0187(8) 0.0023(9) 0.0067(9)
N1 0.0193(6) 0.0211(6) 0.0162(6) 0.0033(5) 0.0012(5) -0.0003(5)
N8 0.0222(6) 0.0337(7) 0.0186(6) 0.0028(6) -0.0018(5) -0.0023(6)
N29 0.0279(7) 0.0228(6) 0.0184(6) -0.0034(5) -0.0008(5) 0.0018(5)
O3A 0.0308(6) 0.0350(6) 0.0280(6) -0.0087(5) 0.0091(5) 0.0017(6)
O28 0.0341(6) 0.0207(5) 0.0274(6) -0.0033(4) -0.0004(5) 0.0042(5)
O34 0.0305(6) 0.0309(6) 0.0303(6) -0.0005(5) 0.0033(5) -0.0031(5)
O35 0.0313(6) 0.0298(6) 0.0356(6) -0.0137(5) 0.0001(5) -0.0013(5)

loop_
_geom_bond_atom_site_label_1
_geom_bond_atom_site_label_2
_geom_bond_distance
_geom_bond_site_symmetry_2
_geom_bond_publ_flag
C2 N1 1.4518(18) . ?
C2 C3 1.5334(19) . ?
C2 C28 1.542(2) . ?
C2 H2 1.0000 . ?
C3 C3A 1.540(2) . ?
C3 H3A 0.9900 . ?
C3 H3B 0.9900 . ?
C3A O3A 1.4224(18) . ?
C3A C4A 1.502(2) . ?
C3A C8A 1.547(2) . ?
C4 C4A 1.379(2) . ?
C4 C5 1.385(2) . ?
C4 H4 0.9500 . ?
C4A C7A 1.399(2) . ?
C5 C6 1.387(3) . ?
C5 H5 0.9500 . ?
C6 C7 1.394(2) . ?
C6 H6 0.9500 . ?
C7 C7A 1.387(2) . ?
C7 H7 0.9500 . ?
C7A N8 1.3981(19) . ?
C8A N1 1.4438(18) . ?
C8A N8 1.4781(19) . ?
C8A H8A 1.0000 . ?
C9 N1 1.4768(18) . ?
C9 C22 1.5455(19) . ?
C9 C16 1.5549(19) . ?
C9 C10 1.564(2) . ?
C10 C15 1.390(2) . ?
C10 C11 1.391(2) . ?
C11 C12 1.385(2) . ?
C11 H11 0.9500 . ?
C12 C13 1.376(2) . ?
C12 H12 0.9500 . ?
C13 C14 1.377(2) . ?
C13 H13 0.9500 . ?
C14 C15 1.384(2) . ?
C14 H14 0.9500 . ?
C15 H15 0.9500 . ?
C16 C21 1.383(2) . ?
C16 C17 1.401(2) . ?
C17 C18 1.380(2) . ?
C17 H17 0.9500 . ?
C18 C19 1.381(3) . ?
C18 H18 0.9500 . ?
C19 C20 1.381(3) . ?
C19 H19 0.9500 . ?
C20 C21 1.398(2) . ?
C20 H20 0.9500 . ?
C21 H21 0.9500 . ?
C22 C23 1.393(2) . ?
C22 C27 1.398(2) . ?
C23 C24 1.392(2) . ?
C23 H23 0.9500 . ?
C24 C25 1.374(2) . ?
C24 H24 0.9500 . ?
C25 C26 1.385(2) . ?
C25 H25 0.9500 . ?
C26 C27 1.382(2) . ?
C26 H26 0.9500 . ?
C27 H27 0.9500 . ?
C28 O28 1.2354(17) . ?
C28 N29 1.339(2) . ?
C30 N29 1.4644(18) . ?
C30 C34 1.512(2) . ?
C30 C31 1.540(2) . ?
C30 H30 1.0000 . ?
C31 C32 1.514(2) . ?
C31 H31A 0.9900 . ?
C31 H31B 0.9900 . ?
C32 C33 1.538(2) . ?
C32 H32A 0.9900 . ?
C32 H32B 0.9900 . ?
C33 N29 1.4715(19) . ?
C33 H33A 0.9900 . ?
C33 H33B 0.9900 . ?
C34 O34 1.1969(18) . ?
C34 O35 1.3329(18) . ?
C35 O35 1.446(2) . ?
C35 H35A 0.9800 . ?
C35 H35B 0.9800 . ?
C35 H35C 0.9800 . ?
N8 H8 0.854(19) . ?
O3A H3O 0.87(2) . ?

loop_
_cod_related_entry_id
_cod_related_entry_database
_cod_related_entry_code
1 ChemSpider 9745285
